data_9001016
loop_
_publ_author_name
'Hazen, R. M.'
'Au, A. Y.'
'Finger, L. W.'

_publ_section_title
;High-pressure crystal chemistry of beryl (Be3Al2Si6O18) and euclase
 (BeAlSiO4OH) Sample: Pressure = 42 kbar
;
_journal_name_full 'American Mineralogist'
_journal_page_first 977
_journal_page_last 984
_journal_volume 71
_journal_year 1986
_chemical_formula_sum 'Al Be O5 Si'
_chemical_name_mineral Euclase
_space_group_IT_number 14
_symmetry_space_group_name_Hall '-P 2yab'
_symmetry_space_group_name_H-M 'P 1 21/a 1'
_cell_angle_alpha 90
_cell_angle_beta 100.18
_cell_angle_gamma 90
_cell_length_a 4.746
_cell_length_b 14.189
_cell_length_c 4.599
_cell_formula_units_Z 4
_cell_volume 304.826
_database_code_amcsd 0001038
_diffrn_ambient_pressure 4.2e+06
_exptl_crystal_density_diffrn 3.139
_cod_original_formula_sum 'Si Al Be O5'
_cod_database_code 9001016

loop_
_space_group_symop_operation_xyz
x,y,z
1/2+x,1/2-y,z
1/2-x,1/2+y,-z
-x,-y,-z

loop_
_atom_site_label
_atom_site_fract_x
_atom_site_fract_y
_atom_site_fract_z
_atom_site_U_iso_or_equiv
Si 0.17840 0.10070 0.53640 0.00937
Al 0.24810 0.44330 0.95730 0.01013
Be 0.16970 0.30380 0.45500 0.01140
O1 0.38180 0.03230 0.76110 0.00013
O2 0.37540 0.37830 0.64870 0.00963
O3 0.34390 0.19840 0.53030 0.00849
O4 0.10310 0.05430 0.21010 0.01001
O5 0.15620 0.32950 0.11750 0.01153

loop_
_cod_related_entry_id
_cod_related_entry_database
_cod_related_entry_code
1 AMCSD 0001038
